data_8104258
loop_
_publ_author_name
'Mitchell, J.T.'
'Bloss, F.D.'
'Gibbs, G.V.'

_publ_section_title
;
 Examination of the actinolite structure and four other C2/m amphiboles
;
_journal_name_full
;
Zeitschrift fuer Kristallographie, Kristallgeometrie, Kristallphysik, 
Kristallchemie (-144,1977)
;
_journal_page_first 273
_journal_page_last 300
_journal_volume 133
_journal_year 1971
_chemical_formula_sum 'Al0.4 Ca1.76 Fe3.04 H2 Mg1.88 Mn0.16 Na0.08 O24 Si7.68'
_chemical_name_systematic
;
Na.08 Ca1.76 Mn.16 Mg1.88 Fe3.04 Al.40 Si7.68 O22 (O H)2
;
_space_group_IT_number 12
_symmetry_space_group_name_Hall '-C 2y'
_symmetry_space_group_name_H-M 'C 1 2/m 1'
_cell_angle_alpha 90
_cell_angle_beta 104.64
_cell_angle_gamma 90
_cell_formula_units_Z 2
_cell_length_a 9.891
_cell_length_b 18.2
_cell_length_c 5.305
_cell_volume 923.980
_citation_journal_id_ASTM ZEKGAX
_cod_data_source_file Mitchell_ZEKGAX_1971_353.cif
_cod_data_source_block H2Al0.4Ca1.76Fe3.04Mg1.88Mn0.16Na0.08O24Si7.68
_cod_original_cell_volume 923.9803
_cod_original_formula_sum 'H2 Al0.4 Ca1.76 Fe3.04 Mg1.88 Mn0.16 Na0.08 O24 Si7.68'
_cod_database_code 8104258

loop_
_symmetry_equiv_pos_as_xyz
x,y,z
-x,y,-z
-x,-y,-z
x,-y,z
x+1/2,y+1/2,z
-x+1/2,y+1/2,-z
-x+1/2,-y+1/2,-z
x+1/2,-y+1/2,z

loop_
_atom_site_label
_atom_site_type_symbol
_atom_site_fract_x
_atom_site_fract_y
_atom_site_fract_z
_atom_site_occupancy
_atom_site_U_iso_or_equiv
Na1 Na+1 0 0.2769 0.5 0.04 0.0
Mg1 Mg+2 0 0.08874 0.5 0.39 0.0
Mg3 Mg+2 0 0 0 0.42 0.0
Si2 Si+4 0.2895 0.17054 0.8022 1 0.0
O5 O-2 0.3457 0.1335 0.0939 1 0.0
O6 O-2 0.3432 0.1187 0.5841 1 0.0
O3 O-2 0.1114 0 0.7129 1 0.0
Fe1 Fe+2 0 0.08874 0.5 0.61 0.0
Al1 Al+3 0 0.17857 0 0.04 0.0
Fe3 Fe+2 0 0 0 0.58 0.0
Mn1 Mn+2 0 0.2769 0.5 0.08 0.0
Si1 Si+4 0.2807 0.08399 0.2943 0.92 0.0
Fe2 Fe+2 0 0.17857 0 0.46 0.0
Fe4 Fe+3 0 0.17857 0 0.16 0.0
Al2 Al+3 0.2807 0.08399 0.2943 0.08 0.0
Ca1 Ca+2 0 0.2769 0.5 0.88 0.0
O1 O-2 0.1118 0.0874 0.2141 1 0.0
O4 O-2 0.3675 0.2462 0.7906 1 0.0
O2 O-2 0.1209 0.173 0.724 1 0.0
O7 O-2 0.3349 0 0.2914 1 0.0
Mg2 Mg+2 0 0.17857 0 0.34 0.0
